data_1574120
loop_
_publ_author_name
'Chang, Meng-Yang'
'Hsueh, Nai-Chen'

_publ_section_title
;
 One-pot synthesis of diaroyl benzothiepine-1,1-dioxides.
;
_journal_issue 15
_journal_name_full 'Organic &amp; biomolecular chemistry'
_journal_page_first 3572
_journal_page_last 3582
_journal_paper_doi 10.1039/d5ob00198f
_journal_volume 23
_journal_year 2025
_chemical_formula_moiety 'C24 H14 F2 O4 S'
_chemical_formula_sum 'C24 H14 F2 O4 S'
_chemical_formula_weight 436.41
_space_group_crystal_system monoclinic
_space_group_IT_number 14
_space_group_name_Hall '-P 2ybc'
_space_group_name_H-M_alt 'P 1 21/c 1'
_atom_sites_solution_hydrogens geom
_atom_sites_solution_primary dual
_audit_creation_date 2023-04-11
_audit_creation_method
;
Olex2 1.5
(compiled 2023.03.06 svn.rbb2c1857 for OlexSys, GUI svn.r6748)
;
_audit_update_record
;
2024-11-08 deposited with the CCDC.	2025-03-10 downloaded from the CCDC.
;
_cell_angle_alpha 90
_cell_angle_beta 111.520(2)
_cell_angle_gamma 90
_cell_formula_units_Z 4
_cell_length_a 11.2810(2)
_cell_length_b 12.9645(2)
_cell_length_c 14.2569(3)
_cell_measurement_reflns_used 22710
_cell_measurement_temperature 130(2)
_cell_measurement_theta_max 26.9900
_cell_measurement_theta_min 1.9410
_cell_volume 1939.75(7)
_computing_cell_refinement 'CrysAlisPro 1.171.41.123a (Rigaku OD, 2022)'
_computing_data_collection 'CrysAlisPro 1.171.41.123a (Rigaku OD, 2022)'
_computing_data_reduction 'CrysAlisPro 1.171.41.123a (Rigaku OD, 2022)'
_computing_molecular_graphics 'Olex2 1.5 (Dolomanov et al., 2009)'
_computing_publication_material 'Olex2 1.5 (Dolomanov et al., 2009)'
_computing_structure_refinement 'SHELXL 2018/3 (Sheldrick, 2015)'
_computing_structure_solution 'SHELXT 2018/2 (Sheldrick, 2018)'
_diffrn_ambient_temperature 130(2)
_diffrn_detector 'Hybrid Pixel Array Detector'
_diffrn_detector_area_resol_mean 10.0000
_diffrn_measured_fraction_theta_full 1.000
_diffrn_measured_fraction_theta_max 0.967
_diffrn_measurement_details
;
List of Runs (angles in degrees, time in seconds):

  # Type    Start    End  Width  t~exp~   \w     \q     \k     \f   Frames
#--------------------------------------------------------------------------
  1  \w    -15.00 100.00   0.50    3.75    --   10.60  77.00  90.00  230
  2  \w    -79.00 100.00   0.50    3.75    --   10.60   0.00-120.00  358
  3  \w    -38.00  79.00   0.50    3.75    --  -10.90  82.00   0.00  234
  4  \w   -100.00  15.00   0.50    3.75    --  -10.90 -77.00-120.00  230
  5  \w    -36.00  79.00   0.50    3.75    --  -10.90  77.00-120.00  230
  6  \w   -100.00  20.00   0.50    3.75    --  -10.90 -57.00-120.00  240
  7  \w    -36.00  79.00   0.50    3.75    --  -10.90  77.00-180.00  230
  8  \w    -41.00  79.00   0.50    3.75    --  -10.90  57.00  90.00  240
  9  \w   -100.00   4.00   0.50    3.75    --  -10.90 -82.00 150.00  208
 10  \w    -41.00  79.00   0.50    3.75    --  -10.90  57.00 150.00  240
;
_diffrn_measurement_device 'four-circle diffractometer'
_diffrn_measurement_device_type 'XtaLAB Pro II AFC12 (RINC): Kappa single'
_diffrn_measurement_method '\w scans'
_diffrn_orient_matrix_type 'CrysAlisPro convention (1999,Acta A55,543-557)'
_diffrn_orient_matrix_UB_11 0.0653922000
_diffrn_orient_matrix_UB_12 0.0113588000
_diffrn_orient_matrix_UB_13 0.0261875000
_diffrn_orient_matrix_UB_21 0.0075867000
_diffrn_orient_matrix_UB_22 -0.0472653000
_diffrn_orient_matrix_UB_23 0.0265908000
_diffrn_orient_matrix_UB_31 0.0153512000
_diffrn_orient_matrix_UB_32 -0.0250722000
_diffrn_orient_matrix_UB_33 -0.0383119000
_diffrn_radiation_monochromator mirror
_diffrn_radiation_probe x-ray
_diffrn_radiation_type 'Mo K\a'
_diffrn_radiation_wavelength 0.71073
_diffrn_reflns_av_R_equivalents 0.0437
_diffrn_reflns_av_unetI/netI 0.0261
_diffrn_reflns_Laue_measured_fraction_full 1.000
_diffrn_reflns_Laue_measured_fraction_max 0.967
_diffrn_reflns_limit_h_max 14
_diffrn_reflns_limit_h_min -14
_diffrn_reflns_limit_k_max 16
_diffrn_reflns_limit_k_min -16
_diffrn_reflns_limit_l_max 18
_diffrn_reflns_limit_l_min -18
_diffrn_reflns_number 40476
_diffrn_reflns_point_group_measured_fraction_full 1.000
_diffrn_reflns_point_group_measured_fraction_max 0.967
_diffrn_reflns_theta_full 25.242
_diffrn_reflns_theta_max 27.108
_diffrn_reflns_theta_min 1.941
_diffrn_source 'micro-focus sealed X-ray tube'
_diffrn_source_type 'Rigaku (Mo) X-ray Source'
_exptl_absorpt_coefficient_mu 0.216
_exptl_absorpt_correction_T_max 1.00000
_exptl_absorpt_correction_T_min 0.31880
_exptl_absorpt_correction_type multi-scan
_exptl_absorpt_process_details
;
CrysAlisPro 1.171.41.123a (Rigaku Oxford Diffraction, 2022)
Empirical absorption correction using spherical harmonics,
implemented in SCALE3 ABSPACK scaling algorithm.
;
_exptl_crystal_colour yellow
_exptl_crystal_colour_primary yellow
_exptl_crystal_density_diffrn 1.494
_exptl_crystal_description block
_exptl_crystal_F_000 896
_exptl_crystal_size_max 0.5
_exptl_crystal_size_mid 0.4
_exptl_crystal_size_min 0.2
_refine_diff_density_max 0.305
_refine_diff_density_min -0.549
_refine_diff_density_rms 0.051
_refine_ls_extinction_method none
_refine_ls_goodness_of_fit_ref 1.070
_refine_ls_hydrogen_treatment constr
_refine_ls_matrix_type full
_refine_ls_number_parameters 280
_refine_ls_number_reflns 4136
_refine_ls_number_restraints 0
_refine_ls_restrained_S_all 1.070
_refine_ls_R_factor_all 0.0416
_refine_ls_R_factor_gt 0.0365
_refine_ls_shift/su_max 0.001
_refine_ls_shift/su_mean 0.000
_refine_ls_structure_factor_coef Fsqd
_refine_ls_weighting_details 'w=1/[\s^2^(Fo^2^)+(0.0406P)^2^+0.9515P] where P=(Fo^2^+2Fc^2^)/3'
_refine_ls_weighting_scheme calc
_refine_ls_wR_factor_gt 0.0896
_refine_ls_wR_factor_ref 0.0931
_reflns_Friedel_coverage 0.000
_reflns_number_gt 3649
_reflns_number_total 4136
_reflns_threshold_expression 'I > 2\s(I)'
_cod_data_source_file d5ob00198f2.cif
_cod_data_source_block k11204-myc-d_auto
_cod_depositor_comments 'Adding full bibliography for 1574120--1574127.cif.'
_cod_database_code 1574120
_shelx_shelxl_version_number 2018/3
_shelx_space_group_comment
;
The symmetry employed for this shelxl refinement is uniquely defined
by the following loop, which should always be used as a source of
symmetry information in preference to the above space-group names.
They are only intended as comments.
;
_shelx_estimated_absorpt_t_max 0.958
_shelx_estimated_absorpt_t_min 0.899
_olex2_refinement_description
;
1. Fixed Uiso
 At 1.2 times of:
  All C(H) groups
2.a Aromatic/amide H refined with riding coordinates:
 C2(H2), C9(H9), C13(H13), C7(H7), C4(H4), C24(H24), C14(H14), C5(H5), C6(H6),
 C17(H17), C23(H23), C16(H16), C20(H20), C21(H21)
;
_olex2_submission_special_instructions 'No special instructions were received'
_oxdiff_exptl_absorpt_empirical_details
;
Empirical correction (ABSPACK) includes:
- Absorption correction using spherical harmonics
- Frame scaling
;
_oxdiff_exptl_absorpt_empirical_full_max 1.765
_oxdiff_exptl_absorpt_empirical_full_min 0.466

loop_
_space_group_symop_operation_xyz
'x, y, z'
'-x, y+1/2, -z+1/2'
'-x, -y, -z'
'x, -y-1/2, z-1/2'

loop_
_atom_site_label
_atom_site_type_symbol
_atom_site_fract_x
_atom_site_fract_y
_atom_site_fract_z
_atom_site_U_iso_or_equiv
_atom_site_adp_type
_atom_site_occupancy
_atom_site_site_symmetry_order
_atom_site_calc_flag
_atom_site_refinement_flags_posn
_atom_site_refinement_flags_adp
_atom_site_refinement_flags_occupancy
_atom_site_disorder_assembly
_atom_site_disorder_group
S1 S 0.59692(3) 0.23284(3) 0.77247(2) 0.01825(10) Uani 1 1 d . . . . .
O2 O 0.47195(10) 0.27683(8) 0.72897(8) 0.0234(2) Uani 1 1 d . . . . .
O1 O 0.68058(10) 0.27066(8) 0.86902(8) 0.0253(2) Uani 1 1 d . . . . .
F2 F 0.84201(11) 0.71057(8) 0.81224(10) 0.0515(3) Uani 1 1 d . . . . .
O3 O 0.90138(11) 0.23599(9) 0.74705(10) 0.0358(3) Uani 1 1 d . . . . .
O4 O 0.58556(11) 0.07456(10) 0.94234(8) 0.0341(3) Uani 1 1 d . . . . .
F1 F 1.05749(13) -0.20957(10) 0.99729(10) 0.0708(4) Uani 1 1 d . . . . .
C8 C 0.49796(13) 0.15778(10) 0.54708(10) 0.0188(3) Uani 1 1 d . . . . .
C2 C 0.52390(13) 0.04183(11) 0.69781(10) 0.0197(3) Uani 1 1 d . . . . .
H2 H 0.522370 -0.030439 0.708303 0.024 Uiso 1 1 calc R U . . .
C3 C 0.45668(13) 0.07696(10) 0.59457(10) 0.0184(3) Uani 1 1 d . . . . .
C9 C 0.61993(14) 0.21153(11) 0.59231(11) 0.0199(3) Uani 1 1 d . . . . .
H9 H 0.664348 0.225564 0.548560 0.024 Uiso 1 1 calc R U . . .
C13 C 0.71455(14) 0.46676(11) 0.70242(11) 0.0228(3) Uani 1 1 d . . . . .
H13 H 0.638948 0.439123 0.653807 0.027 Uiso 1 1 calc R U . . .
C1 C 0.58750(13) 0.09804(11) 0.77978(10) 0.0190(3) Uani 1 1 d . . . . .
C7 C 0.42538(14) 0.18129(11) 0.44646(11) 0.0233(3) Uani 1 1 d . . . . .
H7 H 0.453426 0.234504 0.413708 0.028 Uiso 1 1 calc R U . . .
C10 C 0.67642(13) 0.24324(10) 0.68756(11) 0.0192(3) Uani 1 1 d . . . . .
C19 C 0.74766(15) -0.01898(11) 0.91017(11) 0.0244(3) Uani 1 1 d . . . . .
C4 C 0.34706(14) 0.02152(11) 0.53772(11) 0.0232(3) Uani 1 1 d . . . . .
H4 H 0.321150 -0.035423 0.567549 0.028 Uiso 1 1 calc R U . . .
C11 C 0.80859(14) 0.29002(11) 0.73088(11) 0.0225(3) Uani 1 1 d . . . . .
C12 C 0.81554(14) 0.40177(11) 0.75365(11) 0.0219(3) Uani 1 1 d . . . . .
C24 C 0.83403(15) -0.01450(12) 0.86109(12) 0.0276(3) Uani 1 1 d . . . . .
H24 H 0.820318 0.032352 0.806878 0.033 Uiso 1 1 calc R U . . .
C14 C 0.72376(15) 0.57154(12) 0.72198(12) 0.0272(3) Uani 1 1 d . . . . .
H14 H 0.655746 0.616769 0.686681 0.033 Uiso 1 1 calc R U . . .
C5 C 0.27606(14) 0.04810(12) 0.43923(12) 0.0272(3) Uani 1 1 d . . . . .
H5 H 0.200869 0.010678 0.402633 0.033 Uiso 1 1 calc R U . . .
C18 C 0.63868(14) 0.05203(11) 0.88428(11) 0.0228(3) Uani 1 1 d . . . . .
C6 C 0.31428(15) 0.12927(12) 0.39364(11) 0.0273(3) Uani 1 1 d . . . . .
H6 H 0.264294 0.148903 0.326524 0.033 Uiso 1 1 calc R U . . .
C15 C 0.83344(16) 0.60835(12) 0.79354(14) 0.0334(4) Uani 1 1 d . . . . .
C17 C 0.92562(15) 0.44200(13) 0.82678(14) 0.0351(4) Uani 1 1 d . . . . .
H17 H 0.994568 0.397577 0.862033 0.042 Uiso 1 1 calc R U . . .
C23 C 0.93988(16) -0.07837(14) 0.89134(13) 0.0378(4) Uani 1 1 d . . . . .
H23 H 1.000335 -0.075403 0.859362 0.045 Uiso 1 1 calc R U . . .
C16 C 0.93428(17) 0.54618(14) 0.84783(15) 0.0426(5) Uani 1 1 d . . . . .
H16 H 1.007835 0.574303 0.898413 0.051 Uiso 1 1 calc R U . . .
C20 C 0.76746(19) -0.08900(13) 0.98880(12) 0.0370(4) Uani 1 1 d . . . . .
H20 H 0.708592 -0.092319 1.022243 0.044 Uiso 1 1 calc R U . . .
C22 C 0.95482(19) -0.14606(14) 0.96892(14) 0.0459(5) Uani 1 1 d . . . . .
C21 C 0.8719(2) -0.15332(15) 1.01816(14) 0.0486(5) Uani 1 1 d . . . . .
H21 H 0.885757 -0.201492 1.071353 0.058 Uiso 1 1 calc R U . . .

loop_
_atom_site_aniso_label
_atom_site_aniso_U_11
_atom_site_aniso_U_22
_atom_site_aniso_U_33
_atom_site_aniso_U_23
_atom_site_aniso_U_13
_atom_site_aniso_U_12
S1 0.02223(19) 0.01578(17) 0.01685(18) -0.00208(12) 0.00731(14) -0.00052(13)
O2 0.0251(5) 0.0208(5) 0.0254(5) 0.0000(4) 0.0106(4) 0.0035(4)
O1 0.0302(6) 0.0262(5) 0.0185(5) -0.0063(4) 0.0076(4) -0.0049(4)
F2 0.0475(6) 0.0208(5) 0.0776(9) -0.0160(5) 0.0126(6) -0.0046(5)
O3 0.0248(6) 0.0256(6) 0.0540(8) -0.0039(5) 0.0110(5) 0.0035(5)
O4 0.0416(7) 0.0422(7) 0.0223(6) 0.0047(5) 0.0160(5) 0.0073(5)
F1 0.0607(8) 0.0576(8) 0.0635(8) -0.0108(6) -0.0132(6) 0.0378(7)
C8 0.0217(7) 0.0172(6) 0.0177(7) -0.0021(5) 0.0074(5) 0.0024(5)
C2 0.0242(7) 0.0154(6) 0.0210(7) 0.0008(5) 0.0100(6) -0.0006(5)
C3 0.0215(7) 0.0158(6) 0.0184(7) -0.0021(5) 0.0081(5) 0.0016(5)
C9 0.0255(7) 0.0170(7) 0.0201(7) 0.0016(5) 0.0116(6) 0.0011(5)
C13 0.0225(7) 0.0221(7) 0.0223(7) 0.0004(6) 0.0065(6) -0.0030(6)
C1 0.0221(7) 0.0163(6) 0.0201(7) 0.0018(5) 0.0094(5) 0.0016(5)
C7 0.0299(8) 0.0212(7) 0.0198(7) 0.0014(6) 0.0103(6) 0.0034(6)
C10 0.0219(7) 0.0153(6) 0.0218(7) 0.0005(5) 0.0095(6) 0.0003(5)
C19 0.0315(8) 0.0187(7) 0.0179(7) -0.0016(5) 0.0030(6) 0.0003(6)
C4 0.0248(7) 0.0196(7) 0.0257(7) -0.0035(6) 0.0100(6) -0.0016(6)
C11 0.0234(7) 0.0208(7) 0.0231(7) 0.0001(6) 0.0083(6) -0.0014(6)
C12 0.0215(7) 0.0201(7) 0.0251(7) -0.0015(6) 0.0096(6) -0.0029(6)
C24 0.0295(8) 0.0248(8) 0.0227(7) -0.0059(6) 0.0025(6) 0.0000(6)
C14 0.0282(8) 0.0211(7) 0.0322(8) 0.0017(6) 0.0109(6) 0.0021(6)
C5 0.0220(7) 0.0273(8) 0.0276(8) -0.0070(6) 0.0034(6) -0.0001(6)
C18 0.0286(8) 0.0206(7) 0.0178(7) 0.0005(5) 0.0069(6) -0.0022(6)
C6 0.0274(8) 0.0299(8) 0.0194(7) -0.0011(6) 0.0024(6) 0.0074(6)
C15 0.0346(9) 0.0194(8) 0.0473(10) -0.0093(7) 0.0164(8) -0.0043(7)
C17 0.0211(8) 0.0275(8) 0.0475(10) -0.0053(7) 0.0018(7) -0.0004(6)
C23 0.0299(9) 0.0382(10) 0.0358(9) -0.0158(8) 0.0009(7) 0.0048(7)
C16 0.0272(9) 0.0309(9) 0.0569(12) -0.0155(8) 0.0003(8) -0.0057(7)
C20 0.0540(11) 0.0262(8) 0.0249(8) 0.0044(7) 0.0076(8) 0.0042(8)
C22 0.0454(11) 0.0322(9) 0.0371(10) -0.0096(8) -0.0119(9) 0.0184(8)
C21 0.0698(14) 0.0308(9) 0.0308(10) 0.0059(7) 0.0016(9) 0.0153(9)

loop_
_atom_type_symbol
_atom_type_description
_atom_type_scat_dispersion_real
_atom_type_scat_dispersion_imag
_atom_type_scat_source
C C 0.0033 0.0016 'International Tables Vol C Tables 4.2.6.8 and 6.1.1.4'
H H 0.0000 0.0000 'International Tables Vol C Tables 4.2.6.8 and 6.1.1.4'
F F 0.0171 0.0103 'International Tables Vol C Tables 4.2.6.8 and 6.1.1.4'
O O 0.0106 0.0060 'International Tables Vol C Tables 4.2.6.8 and 6.1.1.4'
S S 0.1246 0.1234 'International Tables Vol C Tables 4.2.6.8 and 6.1.1.4'

loop_
_geom_angle_atom_site_label_1
_geom_angle_atom_site_label_2
_geom_angle_atom_site_label_3
_geom_angle
_geom_angle_site_symmetry_1
_geom_angle_site_symmetry_3
_geom_angle_publ_flag
O2 S1 O1 118.28(6) . . ?
O2 S1 C1 110.50(6) . . ?
O2 S1 C10 109.93(6) . . ?
O1 S1 C1 108.35(6) . . ?
O1 S1 C10 108.15(7) . . ?
C10 S1 C1 100.05(7) . . ?
C3 C8 C9 124.22(12) . . ?
C7 C8 C3 118.68(13) . . ?
C7 C8 C9 116.72(13) . . ?
C3 C2 H2 115.7 . . ?
C1 C2 H2 115.7 . . ?
C1 C2 C3 128.58(13) . . ?
C8 C3 C2 124.95(12) . . ?
C4 C3 C8 118.54(13) . . ?
C4 C3 C2 116.41(13) . . ?
C8 C9 H9 116.0 . . ?
C10 C9 C8 127.95(14) . . ?
C10 C9 H9 116.0 . . ?
C12 C13 H13 119.9 . . ?
C14 C13 H13 119.9 . . ?
C14 C13 C12 120.21(14) . . ?
C2 C1 S1 120.93(11) . . ?
C2 C1 C18 122.31(13) . . ?
C18 C1 S1 116.25(10) . . ?
C8 C7 H7 119.1 . . ?
C6 C7 C8 121.75(14) . . ?
C6 C7 H7 119.1 . . ?
C9 C10 S1 120.22(11) . . ?
C9 C10 C11 124.65(13) . . ?
C11 C10 S1 115.13(10) . . ?
C24 C19 C18 121.46(14) . . ?
C24 C19 C20 119.68(15) . . ?
C20 C19 C18 118.79(16) . . ?
C3 C4 H4 119.4 . . ?
C5 C4 C3 121.29(14) . . ?
C5 C4 H4 119.4 . . ?
O3 C11 C10 119.95(13) . . ?
O3 C11 C12 123.54(13) . . ?
C12 C11 C10 116.48(12) . . ?
C13 C12 C11 120.72(13) . . ?
C13 C12 C17 119.93(14) . . ?
C17 C12 C11 119.35(13) . . ?
C19 C24 H24 120.0 . . ?
C23 C24 C19 120.01(16) . . ?
C23 C24 H24 120.0 . . ?
C13 C14 H14 120.9 . . ?
C15 C14 C13 118.25(15) . . ?
C15 C14 H14 120.9 . . ?
C4 C5 H5 119.9 . . ?
C4 C5 C6 120.14(14) . . ?
C6 C5 H5 119.9 . . ?
O4 C18 C1 117.98(13) . . ?
O4 C18 C19 123.51(13) . . ?
C19 C18 C1 118.49(13) . . ?
C7 C6 C5 119.48(14) . . ?
C7 C6 H6 120.3 . . ?
C5 C6 H6 120.3 . . ?
F2 C15 C14 118.02(15) . . ?
F2 C15 C16 118.66(15) . . ?
C14 C15 C16 123.32(15) . . ?
C12 C17 H17 120.0 . . ?
C16 C17 C12 120.04(15) . . ?
C16 C17 H17 120.0 . . ?
C24 C23 H23 121.0 . . ?
C22 C23 C24 118.02(19) . . ?
C22 C23 H23 121.0 . . ?
C15 C16 C17 118.22(15) . . ?
C15 C16 H16 120.9 . . ?
C17 C16 H16 120.9 . . ?
C19 C20 H20 119.8 . . ?
C21 C20 C19 120.34(19) . . ?
C21 C20 H20 119.8 . . ?
F1 C22 C23 117.9(2) . . ?
F1 C22 C21 118.48(19) . . ?
C21 C22 C23 123.66(17) . . ?
C20 C21 H21 120.9 . . ?
C22 C21 C20 118.27(18) . . ?
C22 C21 H21 120.9 . . ?

loop_
_geom_bond_atom_site_label_1
_geom_bond_atom_site_label_2
_geom_bond_distance
_geom_bond_site_symmetry_2
_geom_bond_publ_flag
S1 O2 1.4339(10) . ?
S1 O1 1.4398(10) . ?
S1 C1 1.7563(14) . ?
S1 C10 1.7562(15) . ?
F2 C15 1.3483(18) . ?
O3 C11 1.2093(18) . ?
O4 C18 1.2222(19) . ?
F1 C22 1.356(2) . ?
C8 C3 1.416(2) . ?
C8 C9 1.4641(19) . ?
C8 C7 1.3998(19) . ?
C2 H2 0.9500 . ?
C2 C3 1.4594(19) . ?
C2 C1 1.3402(19) . ?
C3 C4 1.4026(19) . ?
C9 H9 0.9500 . ?
C9 C10 1.336(2) . ?
C13 H13 0.9500 . ?
C13 C12 1.389(2) . ?
C13 C14 1.383(2) . ?
C1 C18 1.5092(19) . ?
C7 H7 0.9500 . ?
C7 C6 1.379(2) . ?
C10 C11 1.5156(19) . ?
C19 C24 1.394(2) . ?
C19 C18 1.470(2) . ?
C19 C20 1.395(2) . ?
C4 H4 0.9500 . ?
C4 C5 1.381(2) . ?
C11 C12 1.480(2) . ?
C12 C17 1.397(2) . ?
C24 H24 0.9500 . ?
C24 C23 1.386(2) . ?
C14 H14 0.9500 . ?
C14 C15 1.369(2) . ?
C5 H5 0.9500 . ?
C5 C6 1.386(2) . ?
C6 H6 0.9500 . ?
C15 C16 1.377(2) . ?
C17 H17 0.9500 . ?
C17 C16 1.379(2) . ?
C23 H23 0.9500 . ?
C23 C22 1.373(3) . ?
C16 H16 0.9500 . ?
C20 H20 0.9500 . ?
C20 C21 1.377(3) . ?
C22 C21 1.364(3) . ?
C21 H21 0.9500 . ?

loop_
_geom_torsion_atom_site_label_1
_geom_torsion_atom_site_label_2
_geom_torsion_atom_site_label_3
_geom_torsion_atom_site_label_4
_geom_torsion
_geom_torsion_site_symmetry_1
_geom_torsion_site_symmetry_2
_geom_torsion_site_symmetry_3
_geom_torsion_site_symmetry_4
_geom_torsion_publ_flag
S1 C1 C18 O4 63.80(17) . . . . ?
S1 C1 C18 C19 -117.48(13) . . . . ?
S1 C10 C11 O3 107.60(15) . . . . ?
S1 C10 C11 C12 -70.83(15) . . . . ?
O2 S1 C1 C2 54.39(14) . . . . ?
O2 S1 C1 C18 -117.56(11) . . . . ?
O2 S1 C10 C9 -50.61(13) . . . . ?
O2 S1 C10 C11 129.08(10) . . . . ?
O1 S1 C1 C2 -174.54(12) . . . . ?
O1 S1 C1 C18 13.51(13) . . . . ?
O1 S1 C10 C9 178.91(11) . . . . ?
O1 S1 C10 C11 -1.40(12) . . . . ?
F2 C15 C16 C17 -178.76(18) . . . . ?
O3 C11 C12 C13 156.00(16) . . . . ?
O3 C11 C12 C17 -23.3(2) . . . . ?
F1 C22 C21 C20 -179.71(16) . . . . ?
C8 C3 C4 C5 -3.6(2) . . . . ?
C8 C9 C10 S1 -6.1(2) . . . . ?
C8 C9 C10 C11 174.26(13) . . . . ?
C8 C7 C6 C5 -3.2(2) . . . . ?
C2 C3 C4 C5 179.94(14) . . . . ?
C2 C1 C18 O4 -108.03(17) . . . . ?
C2 C1 C18 C19 70.69(19) . . . . ?
C3 C8 C9 C10 -41.8(2) . . . . ?
C3 C8 C7 C6 1.2(2) . . . . ?
C3 C2 C1 S1 0.8(2) . . . . ?
C3 C2 C1 C18 172.26(14) . . . . ?
C3 C4 C5 C6 1.7(2) . . . . ?
C9 C8 C3 C2 5.6(2) . . . . ?
C9 C8 C3 C4 -170.57(13) . . . . ?
C9 C8 C7 C6 174.49(14) . . . . ?
C9 C10 C11 O3 -72.7(2) . . . . ?
C9 C10 C11 C12 108.84(17) . . . . ?
C13 C12 C17 C16 -0.3(3) . . . . ?
C13 C14 C15 F2 179.92(15) . . . . ?
C13 C14 C15 C16 -0.8(3) . . . . ?
C1 S1 C10 C9 65.67(13) . . . . ?
C1 S1 C10 C11 -114.65(11) . . . . ?
C1 C2 C3 C8 37.6(2) . . . . ?
C1 C2 C3 C4 -146.17(16) . . . . ?
C7 C8 C3 C2 178.25(13) . . . . ?
C7 C8 C3 C4 2.1(2) . . . . ?
C7 C8 C9 C10 145.41(15) . . . . ?
C10 S1 C1 C2 -61.46(13) . . . . ?
C10 S1 C1 C18 126.59(11) . . . . ?
C10 C11 C12 C13 -25.6(2) . . . . ?
C10 C11 C12 C17 155.05(15) . . . . ?
C19 C24 C23 C22 1.0(2) . . . . ?
C19 C20 C21 C22 0.4(3) . . . . ?
C4 C5 C6 C7 1.8(2) . . . . ?
C11 C12 C17 C16 179.07(17) . . . . ?
C12 C13 C14 C15 -0.9(2) . . . . ?
C12 C17 C16 C15 -1.4(3) . . . . ?
C24 C19 C18 O4 -155.81(15) . . . . ?
C24 C19 C18 C1 25.5(2) . . . . ?
C24 C19 C20 C21 0.2(2) . . . . ?
C24 C23 C22 F1 179.00(14) . . . . ?
C24 C23 C22 C21 -0.5(3) . . . . ?
C14 C13 C12 C11 -177.87(14) . . . . ?
C14 C13 C12 C17 1.4(2) . . . . ?
C14 C15 C16 C17 2.0(3) . . . . ?
C18 C19 C24 C23 176.15(14) . . . . ?
C18 C19 C20 C21 -176.96(15) . . . . ?
C23 C22 C21 C20 -0.2(3) . . . . ?
C20 C19 C24 C23 -0.9(2) . . . . ?
C20 C19 C18 O4 21.3(2) . . . . ?
C20 C19 C18 C1 -157.38(14) . . . . ?
